data_7006544
loop_
_publ_author_name
'Wolf, Robert'
'Finger, Markus'
'Limburg, Carolin'
'Willis, Anthony C.'
'Wild, S. Bruce'
'Hey-Hawkins, Evamarie'

_publ_section_title
;
 Reactivity of cyclooligophosphanes: synthesis and structural
 characterisation of cyclo-1,4-(BH3)2(P4Ph4CH2) and
 cyclo-1,2-(BH3)2(P5Ph5).
;
_journal_issue 6
_journal_name_full 'Dalton transactions (Cambridge, England : 2003)'
_journal_page_first 831
_journal_page_last 837
_journal_paper_doi 10.1039/b511833f
_journal_year 2006
_chemical_formula_sum 'C30 H31 B2 P5'
_chemical_formula_weight 568.02
_chemical_name_systematic
;
?
;
_space_group_IT_number 14
_symmetry_cell_setting monoclinic
_symmetry_space_group_name_Hall '-P 2yn'
_symmetry_space_group_name_H-M 'P 1 21/n 1'
_atom_sites_solution_hydrogens geom
_atom_sites_solution_primary direct
_atom_sites_solution_secondary difmap
_audit_creation_method SHELXL-97
_cell_angle_alpha 90.000
_cell_angle_beta 108.435(5)
_cell_angle_gamma 90.000
_cell_formula_units_Z 4
_cell_length_a 10.775(5)
_cell_length_b 22.123(5)
_cell_length_c 13.275(5)
_cell_measurement_reflns_used 131
_cell_measurement_temperature 207
_cell_measurement_theta_max 29.46
_cell_measurement_theta_min 1.84
_cell_volume 3002.0(19)
_computing_cell_refinement 'Bruker SAINT'
_computing_data_collection 'Bruker SMART'
_computing_data_reduction 'Bruker SAINT'
_computing_molecular_graphics 'Bruker SHELXTL PLUS'
_computing_publication_material 'WINGX v1.64.05 (Farrugia et al, 1999)'
_computing_structure_refinement 'SHELXL-97 (Sheldrick, 1997)'
_computing_structure_solution 'SHELXS97 (Sheldrick, 1997)'
_diffrn_ambient_temperature 486(2)
_diffrn_measured_fraction_theta_full 0.899
_diffrn_measured_fraction_theta_max 0.899
_diffrn_radiation_monochromator graphite
_diffrn_radiation_source 'fine-focus sealed tube'
_diffrn_radiation_type MoK\a
_diffrn_radiation_wavelength 0.71073
_diffrn_reflns_av_R_equivalents 0.0275
_diffrn_reflns_av_sigmaI/netI 0.0365
_diffrn_reflns_limit_h_max 11
_diffrn_reflns_limit_h_min -14
_diffrn_reflns_limit_k_max 29
_diffrn_reflns_limit_k_min -29
_diffrn_reflns_limit_l_max 18
_diffrn_reflns_limit_l_min -17
_diffrn_reflns_number 19111
_diffrn_reflns_theta_full 29.46
_diffrn_reflns_theta_max 29.46
_diffrn_reflns_theta_min 1.84
_exptl_absorpt_coefficient_mu 0.323
_exptl_absorpt_correction_T_max 0.8815
_exptl_absorpt_correction_T_min 0.8815
_exptl_absorpt_correction_type SADABS
_exptl_crystal_colour colourless
_exptl_crystal_density_diffrn 1.257
_exptl_crystal_density_method 'not measured'
_exptl_crystal_description prism
_exptl_crystal_F_000 1184
_exptl_crystal_size_max 0.40
_exptl_crystal_size_mid 0.40
_exptl_crystal_size_min 0.40
_refine_diff_density_max 0.283
_refine_diff_density_min -0.262
_refine_diff_density_rms 0.050
_refine_ls_extinction_method none
_refine_ls_goodness_of_fit_ref 1.037
_refine_ls_hydrogen_treatment located
_refine_ls_matrix_type full
_refine_ls_number_parameters 458
_refine_ls_number_reflns 7494
_refine_ls_number_restraints 0
_refine_ls_restrained_S_all 1.037
_refine_ls_R_factor_all 0.0640
_refine_ls_R_factor_gt 0.0382
_refine_ls_shift/su_max 0.027
_refine_ls_shift/su_mean 0.003
_refine_ls_structure_factor_coef Fsqd
_refine_ls_weighting_details 'calc w=1/[\s^2^(Fo^2^)+(0.0506P)^2^+0.5794P] where P=(Fo^2^+2Fc^2^)/3'
_refine_ls_weighting_scheme calc
_refine_ls_wR_factor_gt 0.0900
_refine_ls_wR_factor_ref 0.1005
_reflns_number_gt 5457
_reflns_number_total 7494
_reflns_threshold_expression >2sigma(I)
_cod_data_source_file b511833f.txt
_cod_data_source_block 4
_cod_original_sg_symbol_H-M P2(1)/n
_cod_database_code 7006544

loop_
_symmetry_equiv_pos_as_xyz
'x, y, z'
'-x+1/2, y+1/2, -z+1/2'
'-x, -y, -z'
'x-1/2, -y-1/2, z-1/2'

loop_
_atom_site_label
_atom_site_type_symbol
_atom_site_fract_x
_atom_site_fract_y
_atom_site_fract_z
_atom_site_U_iso_or_equiv
_atom_site_adp_type
_atom_site_occupancy
_atom_site_symmetry_multiplicity
_atom_site_calc_flag
_atom_site_refinement_flags
_atom_site_disorder_assembly
_atom_site_disorder_group
C1 C 0.53114(17) 0.23287(8) 0.25290(14) 0.0311(4) Uani 1 1 d . . .
C2 C 0.43092(19) 0.25220(8) 0.16375(15) 0.0346(4) Uani 1 1 d . . .
C3 C 0.3311(2) 0.28818(9) 0.17513(17) 0.0414(5) Uani 1 1 d . . .
C4 C 0.3284(2) 0.30359(10) 0.27529(18) 0.0466(5) Uani 1 1 d . . .
C5 C 0.4264(2) 0.28438(11) 0.36344(19) 0.0510(6) Uani 1 1 d . . .
C6 C 0.5286(2) 0.24967(10) 0.35361(17) 0.0423(5) Uani 1 1 d . . .
C7 C 0.41442(17) 0.10068(8) 0.19331(14) 0.0313(4) Uani 1 1 d . . .
C8 C 0.33959(19) 0.12044(9) 0.25568(16) 0.0375(4) Uani 1 1 d . . .
C9 C 0.2090(2) 0.13535(10) 0.20874(19) 0.0460(5) Uani 1 1 d . . .
C10 C 0.1530(2) 0.13077(11) 0.10039(19) 0.0507(5) Uani 1 1 d . . .
C11 C 0.2253(2) 0.11018(11) 0.03831(18) 0.0495(5) Uani 1 1 d . . .
C12 C 0.3557(2) 0.09517(9) 0.08412(16) 0.0384(4) Uani 1 1 d . . .
C13 C 0.79133(19) -0.00814(8) 0.24231(15) 0.0368(4) Uani 1 1 d . . .
C14 C 0.7734(3) -0.07061(10) 0.23648(19) 0.0483(5) Uani 1 1 d . . .
C15 C 0.8700(3) -0.10804(12) 0.3010(2) 0.0632(7) Uani 1 1 d . . .
C16 C 0.9806(3) -0.08449(13) 0.3700(2) 0.0619(7) Uani 1 1 d . . .
C17 C 0.9998(2) -0.02275(13) 0.37646(18) 0.0543(6) Uani 1 1 d . . .
C18 C 0.9055(2) 0.01564(11) 0.31255(17) 0.0453(5) Uani 1 1 d . . .
C19 C 0.74718(19) 0.07899(8) -0.04051(14) 0.0327(4) Uani 1 1 d . . .
C20 C 0.6250(2) 0.08203(9) -0.11753(16) 0.0403(4) Uani 1 1 d . . .
C21 C 0.6079(3) 0.06139(10) -0.21988(17) 0.0487(5) Uani 1 1 d . . .
C22 C 0.7112(3) 0.03776(10) -0.24589(19) 0.0565(7) Uani 1 1 d . . .
C23 C 0.8327(3) 0.03433(11) -0.1707(2) 0.0581(7) Uani 1 1 d . . .
C24 C 0.8511(2) 0.05454(9) -0.06808(18) 0.0440(5) Uani 1 1 d . . .
C25 C 0.74543(17) 0.24592(8) 0.06659(14) 0.0327(4) Uani 1 1 d . . .
C26 C 0.8786(2) 0.25306(11) 0.12222(18) 0.0451(5) Uani 1 1 d . . .
C27 C 0.9410(3) 0.30615(12) 0.1104(2) 0.0581(6) Uani 1 1 d . . .
C28 C 0.8743(3) 0.35198(12) 0.0466(2) 0.0583(7) Uani 1 1 d . . .
C29 C 0.7442(3) 0.34527(11) -0.0083(2) 0.0554(6) Uani 1 1 d . . .
C30 C 0.6793(2) 0.29225(9) 0.00061(17) 0.0430(5) Uani 1 1 d . . .
P1 P 0.66196(4) 0.18365(2) 0.24494(4) 0.02939(11) Uani 1 1 d . . .
P2 P 0.58877(5) 0.09123(2) 0.25963(4) 0.02976(11) Uani 1 1 d . . .
P3 P 0.66098(5) 0.03637(2) 0.14932(4) 0.03170(12) Uani 1 1 d . . .
P4 P 0.78454(5) 0.10388(2) 0.09834(4) 0.03188(12) Uani 1 1 d . . .
P5 P 0.64477(4) 0.18035(2) 0.07497(4) 0.02908(11) Uani 1 1 d . . .
B1 B 0.8297(2) 0.19868(13) 0.3519(2) 0.0446(6) Uani 1 1 d . . .
B2 B 0.6340(3) 0.06557(13) 0.40790(19) 0.0460(6) Uani 1 1 d . . .
H1 H 0.849(2) 0.2472(11) 0.3404(17) 0.054(6) Uiso 1 1 d . . .
H2 H 0.814(2) 0.1882(10) 0.428(2) 0.062(7) Uiso 1 1 d . . .
H2A H 0.431(2) 0.2400(10) 0.0956(18) 0.050(6) Uiso 1 1 d . . .
H3 H 0.902(2) 0.1681(10) 0.3337(18) 0.056(6) Uiso 1 1 d . . .
H3A H 0.267(2) 0.3014(10) 0.1153(19) 0.053(7) Uiso 1 1 d . . .
H4 H 0.604(3) 0.1018(11) 0.447(2) 0.071(8) Uiso 1 1 d . . .
H4A H 0.263(2) 0.3296(11) 0.2837(19) 0.063(7) Uiso 1 1 d . . .
H5 H 0.581(2) 0.0249(11) 0.4105(18) 0.060(7) Uiso 1 1 d . . .
H5A H 0.422(3) 0.2909(12) 0.429(2) 0.073(8) Uiso 1 1 d . . .
H6 H 0.736(3) 0.0622(12) 0.433(2) 0.075(8) Uiso 1 1 d . . .
H6A H 0.593(2) 0.2372(10) 0.4105(19) 0.054(7) Uiso 1 1 d . . .
H8 H 0.378(2) 0.1231(10) 0.3279(18) 0.048(6) Uiso 1 1 d . . .
H9 H 0.163(2) 0.1502(10) 0.2513(19) 0.055(7) Uiso 1 1 d . . .
H10 H 0.068(3) 0.1421(11) 0.071(2) 0.064(7) Uiso 1 1 d . . .
H11 H 0.190(3) 0.1069(12) -0.033(2) 0.071(8) Uiso 1 1 d . . .
H12 H 0.406(2) 0.0810(10) 0.0409(17) 0.049(6) Uiso 1 1 d . . .
H14 H 0.700(2) -0.0861(11) 0.1889(19) 0.054(7) Uiso 1 1 d . . .
H15 H 0.854(3) -0.1484(13) 0.295(2) 0.070(8) Uiso 1 1 d . . .
H16 H 1.053(3) -0.1083(12) 0.416(2) 0.073(8) Uiso 1 1 d . . .
H17 H 1.075(3) -0.0060(12) 0.423(2) 0.065(8) Uiso 1 1 d . . .
H18 H 0.918(2) 0.0568(12) 0.318(2) 0.066(8) Uiso 1 1 d . . .
H20 H 0.550(2) 0.0987(10) -0.1007(17) 0.048(6) Uiso 1 1 d . . .
H21 H 0.523(2) 0.0627(10) -0.2705(19) 0.055(7) Uiso 1 1 d . . .
H22 H 0.695(2) 0.0243(10) -0.3181(19) 0.054(6) Uiso 1 1 d . . .
H23 H 0.900(3) 0.0188(12) -0.185(2) 0.068(8) Uiso 1 1 d . . .
H24 H 0.932(2) 0.0526(9) -0.0150(16) 0.041(6) Uiso 1 1 d . . .
H26 H 0.9213(19) 0.2211(9) 0.1663(16) 0.034(5) Uiso 1 1 d . . .
H27 H 1.023(3) 0.3082(11) 0.147(2) 0.061(8) Uiso 1 1 d . . .
H28 H 0.915(3) 0.3878(12) 0.039(2) 0.073(8) Uiso 1 1 d . . .
H29 H 0.695(2) 0.3759(12) -0.055(2) 0.065(7) Uiso 1 1 d . . .
H30 H 0.591(2) 0.2878(10) -0.0360(18) 0.049(6) Uiso 1 1 d . . .

loop_
_atom_site_aniso_label
_atom_site_aniso_U_11
_atom_site_aniso_U_22
_atom_site_aniso_U_33
_atom_site_aniso_U_23
_atom_site_aniso_U_13
_atom_site_aniso_U_12
C1 0.0313(9) 0.0283(8) 0.0345(9) -0.0039(7) 0.0115(7) -0.0011(7)
C2 0.0360(10) 0.0354(9) 0.0329(10) -0.0001(8) 0.0115(8) 0.0020(8)
C3 0.0373(11) 0.0397(11) 0.0447(12) 0.0024(9) 0.0093(9) 0.0094(9)
C4 0.0451(12) 0.0433(11) 0.0535(13) -0.0076(10) 0.0187(11) 0.0108(10)
C5 0.0584(14) 0.0547(13) 0.0434(12) -0.0128(10) 0.0211(11) 0.0096(11)
C6 0.0446(12) 0.0463(11) 0.0334(10) -0.0059(9) 0.0089(9) 0.0070(10)
C7 0.0291(9) 0.0298(9) 0.0340(9) 0.0011(7) 0.0086(7) -0.0026(7)
C8 0.0335(10) 0.0413(10) 0.0382(11) -0.0002(8) 0.0122(8) 0.0021(8)
C9 0.0365(11) 0.0522(12) 0.0525(13) -0.0037(10) 0.0185(10) 0.0040(10)
C10 0.0311(11) 0.0589(14) 0.0576(14) -0.0029(11) 0.0077(10) 0.0051(10)
C11 0.0367(11) 0.0660(14) 0.0394(12) -0.0038(11) 0.0029(9) -0.0010(11)
C12 0.0333(10) 0.0447(11) 0.0367(10) -0.0043(8) 0.0106(8) -0.0024(8)
C13 0.0432(11) 0.0364(10) 0.0343(10) 0.0035(8) 0.0174(9) 0.0127(8)
C14 0.0614(15) 0.0401(11) 0.0472(13) 0.0063(10) 0.0228(12) 0.0118(11)
C15 0.090(2) 0.0427(13) 0.0610(16) 0.0140(12) 0.0298(15) 0.0252(14)
C16 0.0746(18) 0.0685(16) 0.0446(13) 0.0187(12) 0.0216(13) 0.0421(15)
C17 0.0494(14) 0.0741(17) 0.0373(12) 0.0064(11) 0.0110(11) 0.0244(12)
C18 0.0450(12) 0.0493(13) 0.0401(11) 0.0028(9) 0.0113(9) 0.0149(10)
C19 0.0399(10) 0.0278(8) 0.0345(9) -0.0010(7) 0.0175(8) -0.0010(8)
C20 0.0458(12) 0.0398(10) 0.0361(10) -0.0035(8) 0.0141(9) -0.0041(9)
C21 0.0671(16) 0.0417(11) 0.0345(11) -0.0019(9) 0.0121(11) -0.0111(11)
C22 0.096(2) 0.0430(12) 0.0387(12) -0.0087(10) 0.0331(14) -0.0127(13)
C23 0.0822(19) 0.0491(13) 0.0609(16) -0.0092(11) 0.0482(15) 0.0013(13)
C24 0.0467(12) 0.0419(11) 0.0493(13) -0.0029(9) 0.0236(11) 0.0018(10)
C25 0.0301(9) 0.0363(9) 0.0337(9) -0.0017(7) 0.0131(8) -0.0014(8)
C26 0.0330(11) 0.0517(12) 0.0500(13) -0.0025(10) 0.0123(9) -0.0057(10)
C27 0.0436(13) 0.0715(17) 0.0617(15) -0.0133(13) 0.0203(12) -0.0224(13)
C28 0.0785(19) 0.0528(14) 0.0537(14) -0.0092(11) 0.0351(14) -0.0266(13)
C29 0.0754(17) 0.0438(12) 0.0517(14) 0.0076(11) 0.0267(13) -0.0053(12)
C30 0.0452(12) 0.0421(11) 0.0426(11) 0.0040(9) 0.0152(10) -0.0004(10)
P1 0.0259(2) 0.0323(2) 0.0282(2) -0.00317(18) 0.00610(18) 0.00099(18)
P2 0.0290(2) 0.0321(2) 0.0279(2) 0.00101(18) 0.00866(18) 0.00352(19)
P3 0.0331(2) 0.0305(2) 0.0314(2) -0.00046(18) 0.01014(19) 0.00390(19)
P4 0.0287(2) 0.0347(2) 0.0325(2) -0.00192(19) 0.01002(19) 0.00278(19)
P5 0.0260(2) 0.0316(2) 0.0289(2) -0.00187(17) 0.00761(18) -0.00006(18)
B1 0.0340(12) 0.0544(14) 0.0393(13) -0.0081(11) 0.0027(10) -0.0025(11)
B2 0.0496(15) 0.0556(15) 0.0307(12) 0.0069(11) 0.0098(11) 0.0065(12)

loop_
_atom_type_symbol
_atom_type_description
_atom_type_scat_dispersion_real
_atom_type_scat_dispersion_imag
_atom_type_scat_source
C C 0.0033 0.0016 'International Tables Vol C Tables 4.2.6.8 and 6.1.1.4'
H H 0.0000 0.0000 'International Tables Vol C Tables 4.2.6.8 and 6.1.1.4'
B B 0.0013 0.0007 'International Tables Vol C Tables 4.2.6.8 and 6.1.1.4'
P P 0.1023 0.0942 'International Tables Vol C Tables 4.2.6.8 and 6.1.1.4'

loop_
_geom_angle_atom_site_label_1
_geom_angle_atom_site_label_2
_geom_angle_atom_site_label_3
_geom_angle
_geom_angle_site_symmetry_1
_geom_angle_site_symmetry_3
_geom_angle_publ_flag
C2 C1 C6 119.15(17) . . ?
C2 C1 P1 122.93(14) . . ?
C6 C1 P1 117.85(14) . . ?
C3 C2 C1 120.27(18) . . ?
C4 C3 C2 120.04(19) . . ?
C5 C4 C3 119.9(2) . . ?
C4 C5 C6 120.9(2) . . ?
C5 C6 C1 119.7(2) . . ?
C12 C7 C8 119.19(18) . . ?
C12 C7 P2 123.67(15) . . ?
C8 C7 P2 116.82(14) . . ?
C9 C8 C7 120.1(2) . . ?
C10 C9 C8 120.0(2) . . ?
C9 C10 C11 120.3(2) . . ?
C10 C11 C12 120.3(2) . . ?
C11 C12 C7 120.06(19) . . ?
C18 C13 C14 119.3(2) . . ?
C18 C13 P3 125.07(15) . . ?
C14 C13 P3 115.54(17) . . ?
C15 C14 C13 119.4(3) . . ?
C16 C15 C14 120.9(3) . . ?
C15 C16 C17 120.3(2) . . ?
C16 C17 C18 120.0(3) . . ?
C17 C18 C13 120.0(2) . . ?
C20 C19 C24 118.58(19) . . ?
C20 C19 P4 125.33(15) . . ?
C24 C19 P4 116.09(16) . . ?
C21 C20 C19 120.4(2) . . ?
C22 C21 C20 120.3(2) . . ?
C21 C22 C23 120.1(2) . . ?
C22 C23 C24 120.2(2) . . ?
C23 C24 C19 120.4(2) . . ?
C30 C25 C26 119.03(19) . . ?
C30 C25 P5 115.22(15) . . ?
C26 C25 P5 125.73(15) . . ?
C27 C26 C25 119.3(2) . . ?
C28 C27 C26 121.2(2) . . ?
C29 C28 C27 119.9(2) . . ?
C28 C29 C30 120.3(2) . . ?
C25 C30 C29 120.3(2) . . ?
C1 P1 B1 114.59(10) . . ?
C1 P1 P5 105.34(6) . . ?
B1 P1 P5 120.76(9) . . ?
C1 P1 P2 104.11(6) . . ?
B1 P1 P2 111.56(9) . . ?
P5 P1 P2 98.16(2) . . ?
C7 P2 B2 114.28(10) . . ?
C7 P2 P1 101.12(6) . . ?
B2 P2 P1 111.90(9) . . ?
C7 P2 P3 105.50(6) . . ?
B2 P2 P3 118.46(9) . . ?
P1 P2 P3 103.69(3) . . ?
C13 P3 P2 101.69(7) . . ?
C13 P3 P4 99.16(7) . . ?
P2 P3 P4 101.53(3) . . ?
C19 P4 P5 99.44(6) . . ?
C19 P4 P3 98.06(6) . . ?
P5 P4 P3 96.22(4) . . ?
C25 P5 P1 100.12(6) . . ?
C25 P5 P4 102.88(7) . . ?
P1 P5 P4 92.78(2) . . ?

loop_
_geom_bond_atom_site_label_1
_geom_bond_atom_site_label_2
_geom_bond_distance
_geom_bond_site_symmetry_2
_geom_bond_publ_flag
C1 C2 1.393(3) . ?
C1 C6 1.396(3) . ?
C1 P1 1.8104(19) . ?
C2 C3 1.384(3) . ?
C3 C4 1.382(3) . ?
C4 C5 1.373(3) . ?
C5 C6 1.382(3) . ?
C7 C12 1.391(3) . ?
C7 C8 1.396(3) . ?
C7 P2 1.817(2) . ?
C8 C9 1.386(3) . ?
C9 C10 1.376(3) . ?
C10 C11 1.379(3) . ?
C11 C12 1.383(3) . ?
C13 C18 1.391(3) . ?
C13 C14 1.394(3) . ?
C13 P3 1.8355(19) . ?
C14 C15 1.393(3) . ?
C15 C16 1.356(4) . ?
C16 C17 1.380(4) . ?
C17 C18 1.389(3) . ?
C19 C20 1.390(3) . ?
C19 C24 1.392(3) . ?
C19 P4 1.8420(19) . ?
C20 C21 1.389(3) . ?
C21 C22 1.369(4) . ?
C22 C23 1.374(4) . ?
C23 C24 1.387(3) . ?
C25 C30 1.390(3) . ?
C25 C26 1.399(3) . ?
C25 P5 1.8356(19) . ?
C26 C27 1.387(3) . ?
C27 C28 1.370(4) . ?
C28 C29 1.368(4) . ?
C29 C30 1.390(3) . ?
P1 B1 1.941(2) . ?
P1 P5 2.2060(11) . ?
P1 P2 2.2221(8) . ?
P2 B2 1.956(2) . ?
P2 P3 2.2234(8) . ?
P3 P4 2.2430(8) . ?
P4 P5 2.2207(8) . ?
